data_4121559
loop_
_publ_author_name
'Han, Xin-Bao'
'Zhang, Zhi-Ming'
'Zhang, Teng'
'Li, Yang-Guang'
'Lin, Wenbin'
'You, Wansheng'
'Su, Zhong-Min'
'Wang, En-Bo'

_publ_section_title
;
 Polyoxometalate-based cobalt-phosphate molecular catalysts for visible
 light-driven water oxidation.
;
_journal_issue 14
_journal_name_full 'Journal of the American Chemical Society'
_journal_page_first 5359
_journal_page_last 5366
_journal_paper_doi 10.1021/ja412886e
_journal_volume 136
_journal_year 2014
_chemical_formula_sum 'Co16 H146 K2 Na30 O231 P4 Si4 W36'
_chemical_formula_weight 12408.79
_chemical_name_systematic
; 
 ? 
;
_space_group_IT_number 203
_symmetry_cell_setting cubic
_symmetry_space_group_name_Hall '-F 2uv 2vw 3'
_symmetry_space_group_name_H-M 'F d -3 :2'
_atom_sites_solution_hydrogens none
_atom_sites_solution_primary direct
_atom_sites_solution_secondary difmap
_audit_creation_method SHELXL-97
_cell_angle_alpha 90.00
_cell_angle_beta 90.00
_cell_angle_gamma 90.00
_cell_formula_units_Z 8
_cell_length_a 35.6715(17)
_cell_length_b 35.6715(17)
_cell_length_c 35.6715(17)
_cell_measurement_temperature 296(2)
_cell_measurement_theta_max 25.06
_cell_measurement_theta_min 1.89
_cell_volume 45390(4)
_computing_structure_refinement 'SHELXL-97 (Sheldrick, 1997)'
_computing_structure_solution 'SHELXS-97 (Sheldrick, 1990)'
_diffrn_ambient_temperature 296(2)
_diffrn_measured_fraction_theta_full 0.999
_diffrn_measured_fraction_theta_max 0.999
_diffrn_measurement_device_type 'Bruker APEX area-detector diffractometer'
_diffrn_measurement_method '\f and \w scan'
_diffrn_radiation_monochromator graphite
_diffrn_radiation_source 'fine-focus sealed tube'
_diffrn_radiation_type MoK\a
_diffrn_radiation_wavelength 0.71073
_diffrn_reflns_av_R_equivalents 0.1324
_diffrn_reflns_av_sigmaI/netI 0.0459
_diffrn_reflns_limit_h_max 42
_diffrn_reflns_limit_h_min -42
_diffrn_reflns_limit_k_max 21
_diffrn_reflns_limit_k_min -42
_diffrn_reflns_limit_l_max 42
_diffrn_reflns_limit_l_min -40
_diffrn_reflns_number 57790
_diffrn_reflns_theta_full 25.06
_diffrn_reflns_theta_max 25.06
_diffrn_reflns_theta_min 1.89
_exptl_absorpt_coefficient_mu 19.560
_exptl_absorpt_correction_T_max 0.1267
_exptl_absorpt_correction_T_min 0.0844
_exptl_absorpt_correction_type multi-scan
_exptl_absorpt_process_details 'ABSCOR by T.Higashi    8 March, 1995'
_exptl_crystal_colour 'dark purple'
_exptl_crystal_density_diffrn 3.632
_exptl_crystal_density_method 'not measured'
_exptl_crystal_description BLOCK
_exptl_crystal_F_000 44592
_exptl_crystal_size_max 0.25
_exptl_crystal_size_mid 0.20
_exptl_crystal_size_min 0.18
_refine_diff_density_max 1.846
_refine_diff_density_min -1.307
_refine_diff_density_rms 0.263
_refine_ls_extinction_coef 0.0000081(12)
_refine_ls_extinction_expression Fc^*^=kFc[1+0.001xFc^2^\l^3^/sin(2\q)]^-1/4^
_refine_ls_extinction_method SHELXL
_refine_ls_goodness_of_fit_ref 0.985
_refine_ls_hydrogen_treatment none
_refine_ls_matrix_type full
_refine_ls_number_parameters 240
_refine_ls_number_reflns 3367
_refine_ls_number_restraints 6
_refine_ls_restrained_S_all 0.984
_refine_ls_R_factor_all 0.0737
_refine_ls_R_factor_gt 0.0419
_refine_ls_shift/su_max 0.002
_refine_ls_shift/su_mean 0.000
_refine_ls_structure_factor_coef Fsqd
_refine_ls_weighting_details 'calc w=1/[\s^2^(Fo^2^)+(0.1000P)^2^+0.0000P] where P=(Fo^2^+2Fc^2^)/3'
_refine_ls_weighting_scheme calc
_refine_ls_wR_factor_gt 0.1198
_refine_ls_wR_factor_ref 0.1471
_reflns_number_gt 2391
_reflns_number_total 3367
_reflns_threshold_expression >2sigma(I)
_cod_data_source_file ja412886e_si_002.cif
_cod_data_source_block 1
_cod_depositor_comments
;
The following automatic conversions were performed:

'_symmetry_cell_setting' value 'Cubic' changed to 'cubic' according
to
/usr/data/users/saulius/automatic-downloads/rss-feeds/ACS/lib/dictionaries/cif_core.dic
dictionary named 'cif_core.dic' version 2.4.2 from 2011-04-26.

Automatic conversion script
Id: cif_fix_values 2281 2013-09-26 08:29:07Z andrius 

 Adding full bibliography for 4121557--4121563.cif.
;
_cod_original_sg_symbol_H-M Fd-3
_cod_database_code 4121559

loop_
_symmetry_equiv_pos_as_xyz
'x, y, z'
'-x+1/4, -y+1/4, z'
'-x+1/4, y, -z+1/4'
'x, -y+1/4, -z+1/4'
'z, x, y'
'z, -x+1/4, -y+1/4'
'-z+1/4, -x+1/4, y'
'-z+1/4, x, -y+1/4'
'y, z, x'
'-y+1/4, z, -x+1/4'
'y, -z+1/4, -x+1/4'
'-y+1/4, -z+1/4, x'
'x, y+1/2, z+1/2'
'-x+1/4, -y+3/4, z+1/2'
'-x+1/4, y+1/2, -z+3/4'
'x, -y+3/4, -z+3/4'
'z, x+1/2, y+1/2'
'z, -x+3/4, -y+3/4'
'-z+1/4, -x+3/4, y+1/2'
'-z+1/4, x+1/2, -y+3/4'
'y, z+1/2, x+1/2'
'-y+1/4, z+1/2, -x+3/4'
'y, -z+3/4, -x+3/4'
'-y+1/4, -z+3/4, x+1/2'
'x+1/2, y, z+1/2'
'-x+3/4, -y+1/4, z+1/2'
'-x+3/4, y, -z+3/4'
'x+1/2, -y+1/4, -z+3/4'
'z+1/2, x, y+1/2'
'z+1/2, -x+1/4, -y+3/4'
'-z+3/4, -x+1/4, y+1/2'
'-z+3/4, x, -y+3/4'
'y+1/2, z, x+1/2'
'-y+3/4, z, -x+3/4'
'y+1/2, -z+1/4, -x+3/4'
'-y+3/4, -z+1/4, x+1/2'
'x+1/2, y+1/2, z'
'-x+3/4, -y+3/4, z'
'-x+3/4, y+1/2, -z+1/4'
'x+1/2, -y+3/4, -z+1/4'
'z+1/2, x+1/2, y'
'z+1/2, -x+3/4, -y+1/4'
'-z+3/4, -x+3/4, y'
'-z+3/4, x+1/2, -y+1/4'
'y+1/2, z+1/2, x'
'-y+3/4, z+1/2, -x+1/4'
'y+1/2, -z+3/4, -x+1/4'
'-y+3/4, -z+3/4, x'
'-x, -y, -z'
'x-1/4, y-1/4, -z'
'x-1/4, -y, z-1/4'
'-x, y-1/4, z-1/4'
'-z, -x, -y'
'-z, x-1/4, y-1/4'
'z-1/4, x-1/4, -y'
'z-1/4, -x, y-1/4'
'-y, -z, -x'
'y-1/4, -z, x-1/4'
'-y, z-1/4, x-1/4'
'y-1/4, z-1/4, -x'
'-x, -y+1/2, -z+1/2'
'x-1/4, y+1/4, -z+1/2'
'x-1/4, -y+1/2, z+1/4'
'-x, y+1/4, z+1/4'
'-z, -x+1/2, -y+1/2'
'-z, x+1/4, y+1/4'
'z-1/4, x+1/4, -y+1/2'
'z-1/4, -x+1/2, y+1/4'
'-y, -z+1/2, -x+1/2'
'y-1/4, -z+1/2, x+1/4'
'-y, z+1/4, x+1/4'
'y-1/4, z+1/4, -x+1/2'
'-x+1/2, -y, -z+1/2'
'x+1/4, y-1/4, -z+1/2'
'x+1/4, -y, z+1/4'
'-x+1/2, y-1/4, z+1/4'
'-z+1/2, -x, -y+1/2'
'-z+1/2, x-1/4, y+1/4'
'z+1/4, x-1/4, -y+1/2'
'z+1/4, -x, y+1/4'
'-y+1/2, -z, -x+1/2'
'y+1/4, -z, x+1/4'
'-y+1/2, z-1/4, x+1/4'
'y+1/4, z-1/4, -x+1/2'
'-x+1/2, -y+1/2, -z'
'x+1/4, y+1/4, -z'
'x+1/4, -y+1/2, z-1/4'
'-x+1/2, y+1/4, z-1/4'
'-z+1/2, -x+1/2, -y'
'-z+1/2, x+1/4, y-1/4'
'z+1/4, x+1/4, -y'
'z+1/4, -x+1/2, y-1/4'
'-y+1/2, -z+1/2, -x'
'y+1/4, -z+1/2, x-1/4'
'-y+1/2, z+1/4, x-1/4'
'y+1/4, z+1/4, -x'

loop_
_atom_site_label
_atom_site_type_symbol
_atom_site_fract_x
_atom_site_fract_y
_atom_site_fract_z
_atom_site_U_iso_or_equiv
_atom_site_adp_type
_atom_site_occupancy
_atom_site_symmetry_multiplicity
_atom_site_calc_flag
_atom_site_refinement_flags
_atom_site_disorder_assembly
_atom_site_disorder_group
W1 W 0.073407(19) 0.312211(17) 0.037783(19) 0.0397(2) Uani 1 1 d . A .
W2 W 0.094997(19) 0.260560(19) -0.036858(18) 0.0402(2) Uani 1 1 d . A .
W3 W -0.02328(2) 0.32611(2) -0.00101(2) 0.0538(3) Uani 1 1 d . A .
Si1 Si 0.01427(11) 0.23573(11) 0.01427(11) 0.0316(16) Uani 1 3 d S . .
Co1 Co 0.10674(5) 0.22735(5) 0.04800(5) 0.0309(5) Uani 1 1 d . . .
Co2 Co 0.09307(5) 0.15693(5) 0.09307(5) 0.0271(7) Uani 1 3 d SU . .
P1 P 0.17819(10) 0.17819(10) 0.07181(10) 0.0264(13) Uani 1 3 d S . .
O1 O 0.0566(3) 0.2530(3) 0.0148(3) 0.035(2) Uani 1 1 d . . .
O2 O 0.1276(3) 0.2397(3) -0.0049(3) 0.036(2) Uani 1 1 d . . .
O3 O 0.0359(3) 0.3031(3) 0.0753(3) 0.043(3) Uani 1 1 d . . .
O4 O 0.1600(3) 0.2172(3) 0.0703(3) 0.033(2) Uani 1 1 d . . .
O5 O 0.0789(3) 0.2136(3) 0.0968(3) 0.031(2) Uani 1 1 d . . .
O6 O -0.0135(4) 0.3225(3) -0.0536(3) 0.061(4) Uani 1 1 d . A .
O7 O 0.0965(3) 0.3080(3) -0.0104(3) 0.043(3) Uani 1 1 d . A .
O8 O 0.1076(3) 0.2839(3) 0.0605(3) 0.039(2) Uani 1 1 d . . .
O9 O 0.0276(3) 0.3288(3) 0.0077(3) 0.050(3) Uani 1 1 d . A .
O10 O 0.0867(4) 0.3565(3) 0.0502(4) 0.058(3) Uani 1 1 d . . .
O11 O -0.0126(3) 0.2626(3) -0.0126(3) 0.042(5) Uani 1 3 d S . .
O12 O 0.0482(3) 0.2809(3) -0.0602(3) 0.050(3) Uani 1 1 d . A .
O13 O -0.0374(4) 0.3737(4) 0.0008(4) 0.076(4) Uani 1 1 d . . .
O14 O 0.1238(3) 0.2722(4) -0.0738(3) 0.054(3) Uani 1 1 d . . .
O15 O 0.1527(2) 0.1527(2) 0.0973(2) 0.022(3) Uani 1 3 d S . .
O1W O 0.1972(4) 0.2557(4) -0.0688(4) 0.065(4) Uani 1 1 d . . .
O2W O 0.1481(5) 0.1696(5) -0.0545(5) 0.107(6) Uani 1 1 d . . .
O3W O 0.1238(8) 0.3469(7) -0.1013(7) 0.162(9) Uiso 1 1 d . A .
O4W O 0.1242(8) 0.3714(8) -0.0458(8) 0.085(8) Uiso 0.55 1 d P A 1
O5W O 0.1101(9) 0.3983(9) -0.0238(9) 0.074(9) Uiso 0.45 1 d P A 2
O6W O -0.0912(15) 0.3412(15) -0.0912(15) 0.15(3) Uiso 0.45 3 d SP . .
O7W O 0.036(3) 0.420(3) 0.015(3) 0.11(3) Uiso 0.20 1 d P . .
O8W O 0.134(2) 0.416(2) 0.083(2) 0.16(3) Uiso 0.40 1 d P . .
O9W O 0.2253(15) 0.2172(13) 0.0083(11) 0.079(14) Uiso 0.33 1 d P . .
O10W O -0.031(3) 0.399(3) -0.081(3) 0.15(4) Uiso 0.25 1 d P . .
O11W O 0.117(3) 0.430(3) 0.072(3) 0.12(3) Uiso 0.25 1 d P . .
Na1 Na 0.1852(3) 0.2066(3) -0.0188(3) 0.098(3) Uani 1 1 d . . .
Na2 Na 0.0607(6) 0.3539(6) -0.0548(5) 0.092(6) Uani 0.50 1 d P . .

loop_
_atom_site_aniso_label
_atom_site_aniso_U_11
_atom_site_aniso_U_22
_atom_site_aniso_U_33
_atom_site_aniso_U_23
_atom_site_aniso_U_13
_atom_site_aniso_U_12
W1 0.0474(4) 0.0285(4) 0.0431(4) 0.0060(3) -0.0008(3) 0.0001(3)
W2 0.0464(4) 0.0433(4) 0.0309(4) 0.0090(3) 0.0000(3) -0.0033(3)
W3 0.0577(5) 0.0433(5) 0.0604(5) 0.0144(4) -0.0084(4) 0.0170(3)
Si1 0.0316(16) 0.0316(16) 0.0316(16) 0.0052(16) -0.0052(16) 0.0052(16)
Co1 0.0324(11) 0.0294(11) 0.0308(11) 0.0025(8) 0.0013(8) -0.0010(8)
Co2 0.0271(7) 0.0271(7) 0.0271(7) 0.0012(7) -0.0012(7) 0.0012(7)
P1 0.0264(13) 0.0264(13) 0.0264(13) 0.0017(14) 0.0017(14) -0.0017(14)
O1 0.037(6) 0.035(6) 0.032(6) 0.005(5) -0.004(4) 0.001(5)
O2 0.030(6) 0.037(6) 0.042(6) 0.010(5) 0.005(5) -0.003(4)
O3 0.044(7) 0.046(7) 0.038(6) 0.005(5) -0.003(5) 0.000(5)
O4 0.030(5) 0.031(5) 0.038(6) 0.000(4) 0.008(4) -0.003(4)
O5 0.035(6) 0.028(5) 0.031(5) -0.002(4) 0.004(4) 0.002(4)
O6 0.075(9) 0.056(8) 0.054(8) 0.015(6) -0.014(7) 0.017(7)
O7 0.044(6) 0.043(6) 0.044(7) 0.012(5) 0.002(5) -0.014(5)
O8 0.041(6) 0.035(6) 0.041(6) 0.004(5) -0.004(5) 0.002(5)
O9 0.064(8) 0.031(6) 0.053(7) 0.010(5) 0.007(6) 0.006(6)
O10 0.079(9) 0.029(6) 0.066(8) 0.004(6) -0.001(7) 0.000(6)
O11 0.042(5) 0.042(5) 0.042(5) 0.009(5) -0.009(5) 0.009(5)
O12 0.070(8) 0.043(7) 0.038(6) 0.008(5) -0.013(6) 0.011(6)
O13 0.085(10) 0.054(8) 0.087(10) 0.005(7) -0.026(8) 0.035(7)
O14 0.058(7) 0.072(8) 0.031(6) 0.025(6) -0.007(5) -0.014(6)
O15 0.022(3) 0.022(3) 0.022(3) 0.001(4) 0.001(4) -0.001(4)
O1W 0.065(9) 0.060(8) 0.069(9) 0.019(7) 0.025(7) 0.010(7)
O2W 0.109(14) 0.121(15) 0.090(13) 0.018(11) -0.010(11) 0.042(12)
Na1 0.096(7) 0.112(8) 0.085(7) 0.022(6) 0.015(5) 0.018(6)
Na2 0.096(14) 0.087(13) 0.092(14) -0.002(11) 0.009(11) -0.025(11)

loop_
_atom_type_symbol
_atom_type_description
_atom_type_scat_dispersion_real
_atom_type_scat_dispersion_imag
_atom_type_scat_source
O O 0.0106 0.0060 'International Tables Vol C Tables 4.2.6.8 and 6.1.1.4'
H H 0.0000 0.0000 'International Tables Vol C Tables 4.2.6.8 and 6.1.1.4'
W W -0.8490 6.8722 'International Tables Vol C Tables 4.2.6.8 and 6.1.1.4'
Co Co 0.3494 0.9721 'International Tables Vol C Tables 4.2.6.8 and 6.1.1.4'
Si Si 0.0817 0.0704 'International Tables Vol C Tables 4.2.6.8 and 6.1.1.4'
P P 0.1023 0.0942 'International Tables Vol C Tables 4.2.6.8 and 6.1.1.4'
Na Na 0.0362 0.0249 'International Tables Vol C Tables 4.2.6.8 and 6.1.1.4'
K K 0.2009 0.2494 'International Tables Vol C Tables 4.2.6.8 and 6.1.1.4'

loop_
_geom_angle_atom_site_label_1
_geom_angle_atom_site_label_2
_geom_angle_atom_site_label_3
_geom_angle
_geom_angle_site_symmetry_1
_geom_angle_site_symmetry_3
O10 W1 O8 102.6(5) . .
O10 W1 O7 100.7(5) . .
O8 W1 O7 94.0(5) . .
O10 W1 O3 99.7(5) . .
O8 W1 O3 93.7(4) . .
O7 W1 O3 156.0(4) . .
O10 W1 O9 95.1(5) . .
O8 W1 O9 162.2(5) . .
O7 W1 O9 84.0(5) . .
O3 W1 O9 81.8(4) . .
O10 W1 O1 174.4(5) . .
O8 W1 O1 79.8(4) . .
O7 W1 O1 74.0(4) . .
O3 W1 O1 85.1(4) . .
O9 W1 O1 82.7(4) . .
O10 W1 Na2 83.8(5) . .
O8 W1 Na2 136.8(5) . .
O7 W1 Na2 43.3(5) . .
O3 W1 Na2 127.8(4) . .
O9 W1 Na2 46.2(4) . .
O1 W1 Na2 91.0(4) . .
O14 W2 O2 101.6(5) . .
O14 W2 O3 101.5(5) . 6
O2 W2 O3 94.1(4) . 6
O14 W2 O7 98.3(5) . .
O2 W2 O7 92.0(5) . .
O3 W2 O7 157.7(4) 6 .
O14 W2 O12 95.2(5) . .
O2 W2 O12 163.2(5) . .
O3 W2 O12 83.2(4) 6 .
O7 W2 O12 84.8(5) . .
O14 W2 O1 172.6(5) . .
O2 W2 O1 80.1(4) . .
O3 W2 O1 85.6(4) 6 .
O7 W2 O1 74.4(4) . .
O12 W2 O1 83.1(4) . .
O14 W2 Na2 81.0(5) . .
O2 W2 Na2 135.8(4) . .
O3 W2 Na2 129.0(4) 6 .
O7 W2 Na2 44.7(4) . .
O12 W2 Na2 46.2(4) . .
O1 W2 Na2 92.7(4) . .
O13 W3 O9 102.9(6) . .
O13 W3 O12 102.4(6) . 12
O9 W3 O12 90.0(5) . 12
O13 W3 O6 98.8(6) . .
O9 W3 O6 89.5(5) . .
O12 W3 O6 158.3(5) 12 .
O13 W3 O6 98.3(6) . 12
O9 W3 O6 158.6(5) . 12
O12 W3 O6 87.7(5) 12 12
O6 W3 O6 85.0(8) . 12
O13 W3 O11 169.3(6) . .
O9 W3 O11 85.4(4) . .
O12 W3 O11 84.0(4) 12 .
O6 W3 O11 74.4(4) . .
O6 W3 O11 73.2(4) 12 .
O13 W3 Na2 89.6(6) . .
O9 W3 Na2 43.6(5) . .
O12 W3 Na2 133.6(5) 12 .
O6 W3 Na2 50.3(5) . .
O6 W3 Na2 135.3(5) 12 .
O11 W3 Na2 92.1(3) . .
O13 W3 Na2 87.4(6) . 12
O9 W3 Na2 132.4(5) . 12
O12 W3 Na2 42.6(5) 12 12
O6 W3 Na2 135.3(5) . 12
O6 W3 Na2 50.4(5) 12 12
O11 W3 Na2 91.8(3) . 12
Na2 W3 Na2 174.1(3) . 12
O1 Si1 O1 110.1(4) . 12
O1 Si1 O1 110.1(4) . 6
O1 Si1 O1 110.1(4) 12 6
O1 Si1 O11 108.8(4) . .
O1 Si1 O11 108.8(4) 12 .
O1 Si1 O11 108.8(4) 6 .
O8 Co1 O5 93.3(4) . .
O8 Co1 O2 89.1(4) . .
O5 Co1 O2 171.9(4) . .
O8 Co1 O5 171.1(4) . 6
O5 Co1 O5 81.8(5) . 6
O2 Co1 O5 94.9(4) . 6
O8 Co1 O4 94.2(4) . .
O5 Co1 O4 94.2(4) . .
O2 Co1 O4 93.3(4) . .
O5 Co1 O4 93.6(4) 6 .
O8 Co1 O1 74.8(4) . .
O5 Co1 O1 98.9(4) . .
O2 Co1 O1 74.3(4) . .
O5 Co1 O1 98.5(4) 6 .
O4 Co1 O1 163.3(4) . .
O5 Co2 O5 81.0(4) 12 6
O5 Co2 O5 81.0(4) 12 .
O5 Co2 O5 81.0(4) 6 .
O5 Co2 O15 167.4(3) 12 .
O5 Co2 O15 91.3(4) 6 .
O5 Co2 O15 107.7(3) . .
O5 Co2 O15 107.7(3) 12 3
O5 Co2 O15 167.4(3) 6 3
O5 Co2 O15 91.3(4) . 3
O15 Co2 O15 81.6(5) . 3
O5 Co2 O15 91.3(4) 12 2
O5 Co2 O15 107.7(3) 6 2
O5 Co2 O15 167.4(3) . 2
O15 Co2 O15 81.6(5) . 2
O15 Co2 O15 81.6(5) 3 2
O4 P1 O4 111.5(4) 11 .
O4 P1 O4 111.5(4) 11 8
O4 P1 O4 111.5(4) . 8
O4 P1 O15 107.4(4) 11 .
O4 P1 O15 107.4(4) . .
O4 P1 O15 107.4(4) 8 .
O4 P1 Na1 74.2(4) 11 11
O4 P1 Na1 42.4(4) . 11
O4 P1 Na1 109.0(5) 8 11
O15 P1 Na1 139.8(2) . 11
O4 P1 Na1 42.4(4) 11 8
O4 P1 Na1 109.0(5) . 8
O4 P1 Na1 74.2(4) 8 8
O15 P1 Na1 139.8(2) . 8
Na1 P1 Na1 67.9(3) 11 8
O4 P1 Na1 109.0(5) 11 .
O4 P1 Na1 74.2(4) . .
O4 P1 Na1 42.4(4) 8 .
O15 P1 Na1 139.8(2) . .
Na1 P1 Na1 67.9(3) 11 .
Na1 P1 Na1 67.9(3) 8 .
Si1 O1 W2 125.7(5) . .
Si1 O1 Co1 124.5(6) . .
W2 O1 Co1 89.8(4) . .
Si1 O1 W1 125.5(5) . .
W2 O1 W1 91.3(4) . .
Co1 O1 W1 88.8(3) . .
W2 O2 Co1 115.8(5) . .
W2 O2 Na1 128.5(6) . .
Co1 O2 Na1 112.8(5) . .
W2 O3 W1 157.1(6) 12 .
P1 O4 Co1 123.6(6) . .
P1 O4 Na1 113.0(6) . 11
Co1 O4 Na1 116.7(5) . 11
Co1 O5 Co1 130.9(5) . 12
Co1 O5 Co2 93.4(4) . .
Co1 O5 Co2 92.9(4) 12 .
W3 O6 W3 119.9(6) . 6
W3 O6 Na2 98.9(6) . .
W3 O6 Na2 97.6(6) 6 .
W1 O7 W2 119.6(5) . .
W1 O7 Na2 106.6(7) . .
W2 O7 Na2 103.8(6) . .
W1 O8 Co1 116.5(5) . .
W3 O9 W1 149.5(6) . .
W3 O9 Na2 108.1(7) . .
W1 O9 Na2 100.5(6) . .
Si1 O11 W3 123.5(3) . 12
Si1 O11 W3 123.5(3) . 6
W3 O11 W3 92.4(5) 12 6
Si1 O11 W3 123.5(3) . .
W3 O11 W3 92.4(5) 12 .
W3 O11 W3 92.4(5) 6 .
W3 O12 W2 149.1(6) 6 .
W3 O12 Na2 108.9(6) 6 .
W2 O12 Na2 100.8(6) . .
P1 O15 Co2 119.5(3) . .
P1 O15 Co2 119.5(3) . 3
Co2 O15 Co2 97.8(4) . 3
P1 O15 Co2 119.5(3) . 2
Co2 O15 Co2 97.8(4) . 2
Co2 O15 Co2 97.8(4) 3 2
Na1 O1W Na1 113.3(7) . 92
O11W O8W Na2 123(10) . 92
O9W O9W O9W 60.000(17) 11 8
O9W O9W Na1 104(7) 11 .
O9W O9W Na1 158(5) 8 .
O9W O9W Na1 107(5) 11 8
O9W O9W Na1 48(5) 8 8
Na1 O9W Na1 138(2) . 8
O9W O9W Na1 13(3) 11 11
O9W O9W Na1 52(4) 8 11
Na1 O9W Na1 110(2) . 11
Na1 O9W Na1 95.4(14) 8 11
O9W Na1 O2W 154.9(18) . .
O9W Na1 O9W 27(2) . 11
O2W Na1 O9W 171.6(12) . 11
O9W Na1 O2 118.1(16) . .
O2W Na1 O2 84.5(6) . .
O9W Na1 O2 91.0(10) 11 .
O9W Na1 O4 78.6(15) . 8
O2W Na1 O4 88.9(6) . 8
O9W Na1 O4 84.5(11) 11 8
O2 Na1 O4 96.2(5) . 8
O9W Na1 O1W 95.7(16) . .
O2W Na1 O1W 96.1(6) . .
O9W Na1 O1W 90.8(11) 11 .
O2 Na1 O1W 87.2(5) . .
O4 Na1 O1W 174.3(6) 8 .
O9W Na1 O1W 70.9(15) . 95
O2W Na1 O1W 90.5(7) . 95
O9W Na1 O1W 95.8(11) 11 95
O2 Na1 O1W 162.8(6) . 95
O4 Na1 O1W 100.2(5) 8 95
O1W Na1 O1W 77.0(3) . 95
O9W Na1 O9W 8.3(17) . 8
O2W Na1 O9W 158.0(12) . 8
O9W Na1 O9W 21.9(14) 11 8
O2 Na1 O9W 111.0(13) . 8
O4 Na1 O9W 74.4(9) 8 8
O1W Na1 O9W 100.1(10) . 8
O1W Na1 O9W 78.8(12) 95 8
O9W Na1 P1 66.6(14) . .
O2W Na1 P1 108.6(6) . .
O9W Na1 P1 63.7(11) 11 .
O2 Na1 P1 83.6(3) . .
O4 Na1 P1 24.6(2) 8 .
O1W Na1 P1 152.6(6) . .
O1W Na1 P1 113.6(4) 95 .
O9W Na1 P1 60.0(9) 8 .
O9W Na1 Na1 44.1(15) . 11
O2W Na1 Na1 154.4(6) . 11
O9W Na1 Na1 18.3(10) 11 11
O2 Na1 Na1 74.0(5) . 11
O4 Na1 Na1 79.9(3) 8 11
O1W Na1 Na1 96.6(5) . 11
O1W Na1 Na1 114.0(4) 95 11
O9W Na1 Na1 37.1(12) 8 11
P1 Na1 Na1 56.03(17) . 11
O9W Na1 Na1 24.1(17) . 8
O2W Na1 Na1 132.2(6) . 8
O9W Na1 Na1 47.5(9) 11 8
O2 Na1 Na1 130.2(5) . 8
O4 Na1 Na1 59.7(3) 8 8
O1W Na1 Na1 114.6(4) . 8
O1W Na1 Na1 64.2(4) 95 8
O9W Na1 Na1 26.0(11) 8 8
P1 Na1 Na1 56.03(17) . 8
Na1 Na1 Na1 60.0 11 8
O4W Na2 O5W 30.6(9) . .
O4W Na2 O7 67.4(9) . .
O5W Na2 O7 78.1(9) . .
O4W Na2 O12 115.4(11) . .
O5W Na2 O12 137.7(11) . .
O7 Na2 O12 60.7(6) . .
O4W Na2 O9 113.4(10) . .
O5W Na2 O9 98.5(10) . .
O7 Na2 O9 60.1(6) . .
O12 Na2 O9 70.1(6) . .
O4W Na2 O8W 83(2) . 95
O5W Na2 O8W 109(2) . 95
O7 Na2 O8W 100.7(19) . 95
O12 Na2 O8W 72.3(18) . 95
O9 Na2 O8W 142.4(19) . 95
O4W Na2 O3W 48.5(9) . .
O5W Na2 O3W 76.3(10) . .
O7 Na2 O3W 84.8(8) . .
O12 Na2 O3W 90.2(8) . .
O9 Na2 O3W 144.7(10) . .
O8W Na2 O3W 34.3(17) 95 .
O4W Na2 O6 168.6(11) . .
O5W Na2 O6 148.3(11) . .
O7 Na2 O6 101.4(7) . .
O12 Na2 O6 57.6(5) . .
O9 Na2 O6 56.8(5) . .
O8W Na2 O6 102.1(19) 95 .
O3W Na2 O6 135.4(9) . .
O4W Na2 W2 84.0(9) . .
O5W Na2 W2 104.8(9) . .
O7 Na2 W2 31.5(4) . .
O12 Na2 W2 33.1(3) . .
O9 Na2 W2 72.1(5) . .
O8W Na2 W2 76.4(17) 95 .
O3W Na2 W2 75.5(7) . .
O6 Na2 W2 87.2(5) . .
O4W Na2 W1 82.3(8) . .
O5W Na2 W1 77.3(8) . .
O7 Na2 W1 30.2(3) . .
O12 Na2 W1 71.8(5) . .
O9 Na2 W1 33.4(4) . .
O8W Na2 W1 129.9(18) 95 .
O3W Na2 W1 113.5(8) . .
O6 Na2 W1 86.7(5) . .
W2 Na2 W1 54.6(3) . .
O4W Na2 W3 140.9(10) . .
O5W Na2 W3 119.3(9) . .
O7 Na2 W3 85.1(5) . .
O12 Na2 W3 68.8(5) . .
O9 Na2 W3 28.4(3) . .
O8W Na2 W3 131.2(19) 95 .
O3W Na2 W3 159.0(8) . .
O6 Na2 W3 30.8(3) . .
W2 Na2 W3 86.3(4) . .
W1 Na2 W3 61.4(3) . .
O4W Na2 W3 143.2(10) . 6
O5W Na2 W3 163.5(10) . 6
O7 Na2 W3 86.0(6) . 6
O12 Na2 W3 28.5(3) . 6
O9 Na2 W3 69.5(5) . 6
O8W Na2 W3 77.6(18) 95 6
O3W Na2 W3 106.6(8) . 6
O6 Na2 W3 32.0(3) . 6
W2 Na2 W3 61.4(3) . 6
W1 Na2 W3 86.8(4) . 6
W3 Na2 W3 54.3(3) . 6

loop_
_geom_bond_atom_site_label_1
_geom_bond_atom_site_label_2
_geom_bond_distance
_geom_bond_site_symmetry_2
W1 O10 1.708(11) .
W1 O8 1.779(10) .
W1 O7 1.913(11) .
W1 O3 1.922(11) .
W1 O9 2.041(12) .
W1 O1 2.343(10) .
W1 Na2 3.65(2) .
W2 O14 1.720(11) .
W2 O2 1.791(10) .
W2 O3 1.889(11) 6
W2 O7 1.939(11) .
W2 O12 2.001(11) .
W2 O1 2.310(10) .
W2 Na2 3.60(2) .
W3 O13 1.773(13) .
W3 O9 1.844(12) .
W3 O12 1.866(12) 12
W3 O6 1.913(13) .
W3 O6 1.980(12) 12
W3 O11 2.334(9) .
W3 Na2 3.691(19) .
W3 Na2 3.699(18) 12
Si1 O1 1.632(10) .
Si1 O1 1.632(10) 12
Si1 O1 1.632(10) 6
Si1 O11 1.661(18) .
Co1 O8 2.066(10) .
Co1 O5 2.064(9) .
Co1 O2 2.074(10) .
Co1 O5 2.080(10) 6
Co1 O4 2.091(10) .
Co1 O1 2.332(10) .
Co2 O5 2.088(9) 12
Co2 O5 2.088(9) 6
Co2 O5 2.088(9) .
Co2 O15 2.137(7) .
Co2 O15 2.137(7) 3
Co2 O15 2.137(7) 2
P1 O4 1.536(10) 11
P1 O4 1.536(10) .
P1 O4 1.536(10) 8
P1 O15 1.576(15) .
P1 Na1 3.395(11) 11
P1 Na1 3.395(11) 8
P1 Na1 3.395(11) .
O2 Na1 2.421(14) .
O3 W2 1.889(11) 12
O4 Na1 2.487(14) 11
O5 Co1 2.080(10) 12
O6 W3 1.980(12) 6
O6 Na2 2.87(2) .
O7 Na2 2.61(2) .
O9 Na2 2.68(2) .
O11 W3 2.334(9) 12
O11 W3 2.334(9) 6
O12 W3 1.866(12) 6
O12 Na2 2.65(2) .
O15 Co2 2.137(7) 3
O15 Co2 2.137(7) 2
O1W Na1 2.536(15) .
O1W Na1 2.596(17) 92
O2W Na1 2.26(2) .
O3W Na2 2.81(3) .
O4W Na2 2.37(4) .
O5W Na2 2.62(4) .
O8W O11W 0.88(10) .
O8W Na2 2.47(8) 92
O9W O9W 1.09(6) 11
O9W O9W 1.09(6) 8
O9W Na1 1.77(5) .
O9W Na1 2.30(6) 8
O9W Na1 2.81(4) 11
Na1 O9W 2.30(6) 11
Na1 O4 2.487(14) 8
Na1 O1W 2.596(17) 95
Na1 O9W 2.81(4) 8
Na1 Na1 3.794(19) 11
Na1 Na1 3.794(19) 8
Na2 O8W 2.47(8) 95
Na2 W3 3.699(18) 6
